data_2010287
loop_
_publ_author_name
'Howard, Judith A.K.'
'Batsanov, Andrei S.'
'Bryce, Martin R.'
'Heaton, Julie N.'

_publ_section_title
;
 <i>N</i>-Methylthiocarbamoyltetrathiafulvalene at 150 K
;
_journal_issue 12
_journal_name_full 'Acta Crystallographica Section C'
_journal_page_first 1956
_journal_page_last 1958
_journal_paper_doi 10.1107/S0108270194006827
_journal_volume 50
_journal_year 1994
_chemical_formula_structural TTF-C(=S)NHMe
_chemical_formula_sum 'C8 H7 N S5'
_chemical_formula_weight 277.45
_chemical_name_systematic
;
 N-Methylthioamidotetrathiafulvalene
;
_space_group_IT_number 14
_symmetry_cell_setting monoclinic
_symmetry_space_group_name_Hall '-P 2ybc'
_symmetry_space_group_name_H-M 'P 1 21/c 1'
_audit_creation_method SHELXL
_cell_angle_alpha 90.00
_cell_angle_beta 90.74(2)
_cell_angle_gamma 90.00
_cell_formula_units_Z 4
_cell_length_a 11.947(3)
_cell_length_b 8.300(3)
_cell_length_c 11.031(3)
_cell_measurement_reflns_used 24
_cell_measurement_temperature 150(2)
_cell_measurement_theta_max 15.0
_cell_measurement_theta_min 13.6
_cell_volume 1093.7(6)
_computing_cell_refinement MSC/AFC
_computing_data_collection MSC/AFC
_computing_data_reduction 'TEXSAN Version 5.1 (MSC, 1989)'
_computing_molecular_graphics SHELXTL-Plus
_computing_publication_material SHELXL-93
_computing_structure_refinement 'SHELXL-93 (Sheldrick, 1993)'
_computing_structure_solution 'SHELXS-86 (Sheldrick, 1990)'
_diffrn_ambient_temperature 150(2)
_diffrn_measurement_device 'Rigaku AFC6S 4-circle diffractometer'
_diffrn_measurement_method '2\q/\w scans'
_diffrn_radiation_monochromator graphite
_diffrn_radiation_source 'fine-focus sealed tube'
_diffrn_radiation_type MoK\a
_diffrn_radiation_wavelength 0.71073
_diffrn_reflns_av_R_equivalents 0.023
_diffrn_reflns_av_sigmaI/netI 0.0361
_diffrn_reflns_limit_h_max 15
_diffrn_reflns_limit_h_min -15
_diffrn_reflns_limit_k_max 0
_diffrn_reflns_limit_k_min -10
_diffrn_reflns_limit_l_max 13
_diffrn_reflns_limit_l_min 0
_diffrn_reflns_number 2448
_diffrn_reflns_theta_max 27.50
_diffrn_reflns_theta_min 2.99
_diffrn_standards_decay_% 0.0
_diffrn_standards_interval_count 150
_diffrn_standards_number 3
_exptl_absorpt_coefficient_mu 1.015
_exptl_absorpt_correction_T_max 1.0000
_exptl_absorpt_correction_T_min 0.8527
_exptl_absorpt_correction_type empirical
_exptl_crystal_colour Black
_exptl_crystal_density_diffrn 1.685
_exptl_crystal_description Plate
_exptl_crystal_F_000 568
_exptl_crystal_size_max 0.46
_exptl_crystal_size_mid 0.43
_exptl_crystal_size_min 0.21
_refine_diff_density_max 0.400
_refine_diff_density_min -0.276
_refine_ls_extinction_coef 0.0020(9)
_refine_ls_extinction_method 'SHELXL93 (Sheldrick, 1993)'
_refine_ls_goodness_of_fit_all 1.070
_refine_ls_goodness_of_fit_obs 1.068
_refine_ls_matrix_type full
_refine_ls_number_parameters 156
_refine_ls_number_reflns 2310
_refine_ls_number_restraints 0
_refine_ls_restrained_S_all 1.300
_refine_ls_restrained_S_obs 1.068
_refine_ls_R_factor_all 0.0509
_refine_ls_R_factor_obs 0.0290
_refine_ls_shift/esd_max 0.001
_refine_ls_shift/esd_mean 0.000
_refine_ls_structure_factor_coef Fsqd
_refine_ls_weighting_details 'w=1/[\s^2^(Fo^2^)+(0.0320P)^2^+0.9896P] where P=(Fo^2^+2Fc^2^)/3'
_refine_ls_weighting_scheme calc
_refine_ls_wR_factor_all 0.0993
_refine_ls_wR_factor_obs 0.0722
_reflns_number_observed 1842
_reflns_number_total 2317
_reflns_observed_criterion >2sigma(I)
_cod_data_source_file ha1115.cif
_cod_data_source_block 1
_cod_depositor_comments
;
The following automatic conversions were performed:
'_symmetry_cell_setting' value 'Monoclinic' changed to 'monoclinic'
according to '/home/saulius/struct/CIF-dictionaries/cif_core.dic'
dictionary named 'cif_core.dic' version 2.4.1 from 2010-06-29.

Automatic conversion script
Id: cif_fix_enum 1527 2010-12-29 10:47:43Z saulius 

The following automatic conversions were performed:

'_symmetry_cell_setting' value 'Monoclinic' changed to 'monoclinic'
according to /home/saulius/struct/CIF-dictionaries/cif_core.dic
dictionary named 'cif_core.dic' version 2.4.1 from 2010-06-29.

Automatic conversion script
Id: cif_fix_values 1715 2011-07-08 13:25:40Z adriana 

The following automatic conversions were performed:

'_refine_ls_weighting_scheme' value 'calc
w=1/[\s^2^(Fo^2^)+(0.0320P)^2^+0.9896P] where P=(Fo^2^+2Fc^2^)/3' was
changed to 'calc'. New tag '_refine_ls_weighting_details' was
created. The value of the new tag was set to
'w=1/[\s^2^(Fo^2^)+(0.0320P)^2^+0.9896P] where P=(Fo^2^+2Fc^2^)/3'.

Automatic conversion script
Id: cif_fix_values 3143 2015-03-26 13:38:13Z robertas 
;
_cod_original_sg_symbol_H-M 'P 21/c'
_cod_original_formula_sum 'C8 H7 N1 S5'
_cod_database_code 2010287

loop_
_symmetry_equiv_pos_as_xyz
'x, y, z'
'-x, y+1/2, -z+1/2'
'-x, -y, -z'
'x, -y-1/2, z-1/2'

loop_
_atom_site_aniso_label
_atom_site_aniso_U_11
_atom_site_aniso_U_22
_atom_site_aniso_U_33
_atom_site_aniso_U_12
_atom_site_aniso_U_13
_atom_site_aniso_U_23
S1 0.0262(3) 0.0262(3) 0.0143(3) -0.0050(3) 0.0010(2) -0.0035(2)
S2 0.0308(3) 0.0228(3) 0.0180(3) -0.0059(3) 0.0026(3) -0.0045(3)
S3 0.0334(4) 0.0226(3) 0.0199(3) -0.0004(3) 0.0047(3) -0.0008(3)
S4 0.0272(3) 0.0317(4) 0.0241(4) -0.0079(3) 0.0001(3) -0.0005(3)
S5 0.0383(4) 0.0418(4) 0.0193(4) -0.0174(3) -0.0011(3) -0.0056(3)
N 0.0254(12) 0.0324(12) 0.0204(12) -0.0080(10) 0.0023(9) -0.0026(10)
C1 0.0250(12) 0.0216(12) 0.0138(12) -0.0034(10) 0.0006(9) 0.0000(10)
C2 0.0216(12) 0.0205(12) 0.0138(12) 0.0011(9) -0.0002(9) 0.0011(9)
C3 0.0226(12) 0.0217(12) 0.0159(12) 0.0009(10) 0.0010(10) 0.0011(10)
C4 0.0262(12) 0.0198(12) 0.0159(12) -0.0032(10) -0.0011(10) 0.0017(10)
C5 0.0280(14) 0.036(2) 0.029(2) 0.0041(12) 0.0112(12) 0.0076(13)
C6 0.0232(14) 0.046(2) 0.030(2) -0.0033(13) 0.0038(12) 0.0067(13)
C7 0.0208(12) 0.0206(11) 0.0185(13) 0.0009(10) -0.0007(10) 0.0010(10)
C8 0.029(2) 0.050(2) 0.030(2) -0.0121(14) 0.0097(13) -0.004(2)

loop_
_atom_site_label
_atom_site_fract_x
_atom_site_fract_y
_atom_site_fract_z
_atom_site_U_iso_or_equiv
_atom_site_thermal_displace_type
_atom_site_calc_flag
_atom_site_refinement_flags
_atom_site_occupancy
_atom_site_disorder_group
_atom_site_type_symbol
S1 0.70583(5) 0.24833(8) 0.41090(6) 0.0222(2) Uani d . 1 . S
S2 0.62551(6) -0.00325(8) 0.24133(6) 0.0238(2) Uani d . 1 . S
S3 0.45335(6) 0.27483(8) 0.52132(6) 0.0253(2) Uani d . 1 . S
S4 0.37148(6) 0.04362(9) 0.33602(6) 0.0277(2) Uani d . 1 . S
S5 0.94172(6) 0.40710(10) 0.38440(6) 0.0331(2) Uani d . 1 . S
N 0.9344(2) 0.3074(3) 0.1569(2) 0.0261(5) Uani d . 1 . N
C1 0.5916(2) 0.1330(3) 0.3573(2) 0.0201(5) Uani d . 1 . C
C2 0.7831(2) 0.2165(3) 0.2773(2) 0.0187(5) Uani d . 1 . C
C3 0.7458(2) 0.0991(3) 0.2034(2) 0.0200(5) Uani d . 1 . C
C4 0.4865(2) 0.1485(3) 0.3988(2) 0.0207(5) Uani d . 1 . C
C5 0.3086(2) 0.2629(4) 0.4948(3) 0.0310(6) Uani d . 1 . C
C6 0.2727(2) 0.1602(4) 0.4121(3) 0.0330(7) Uani d . 1 . C
C7 0.8872(2) 0.3083(3) 0.2645(2) 0.0200(5) Uani d . 1 . C
C8 1.0431(3) 0.3780(5) 0.1334(3) 0.0362(7) Uani d . 1 . C
H0 0.902(3) 0.257(4) 0.107(3) 0.037(10) Uiso d . 1 . H
H3 0.783(2) 0.063(4) 0.135(3) 0.026(8) Uiso d . 1 . H
H5 0.263(3) 0.330(4) 0.545(3) 0.036(9) Uiso d . 1 . H
H6 0.207(3) 0.143(4) 0.392(3) 0.027(8) Uiso d . 1 . H
H8A 1.041(3) 0.496(4) 0.142(3) 0.033(8) Uiso d . 1 . H
H8B 1.096(3) 0.329(5) 0.188(3) 0.047(10) Uiso d . 1 . H
H8C 1.061(3) 0.354(5) 0.058(4) 0.059(12) Uiso d . 1 . H

loop_
_atom_type_symbol
_atom_type_description
_atom_type_scat_dispersion_real
_atom_type_scat_dispersion_imag
_atom_type_scat_source
C C 0.0033 0.0016 'International Tables Vol C Tables 4.2.6.8 and 6.1.1.4'
H H 0.0000 0.0000 'International Tables Vol C Tables 4.2.6.8 and 6.1.1.4'
N N 0.0061 0.0033 'International Tables Vol C Tables 4.2.6.8 and 6.1.1.4'
S S 0.1246 0.1234 'International Tables Vol C Tables 4.2.6.8 and 6.1.1.4'

loop_
_geom_angle_atom_site_label_1
_geom_angle_atom_site_label_2
_geom_angle_atom_site_label_3
_geom_angle
_geom_angle_publ_flag
C1 S1 C2 92.83(12) yes
C3 S2 C1 93.47(12) yes
C5 S3 C4 93.98(14) yes
C6 S4 C4 93.77(14) yes
C7 N C8 123.5(2) yes
C4 C1 S2 122.2(2) yes
C4 C1 S1 123.7(2) yes
S2 C1 S1 114.10(14) yes
C3 C2 C7 126.4(2) yes
C3 C2 S1 116.2(2) yes
C7 C2 S1 117.0(2) yes
C2 C3 S2 118.7(2) yes
C1 C4 S3 122.5(2) yes
C1 C4 S4 123.0(2) yes
S3 C4 S4 114.49(14) yes
C6 C5 S3 117.7(2) yes
C5 C6 S4 118.3(2) yes
N C7 C2 117.2(2) yes
N C7 S5 122.9(2) yes
C2 C7 S5 119.9(2) yes

loop_
_geom_bond_atom_site_label_1
_geom_bond_atom_site_label_2
_geom_bond_site_symmetry_2
_geom_bond_distance
_geom_bond_publ_flag
S1 C1 . 1.763(3) yes
S1 C2 . 1.769(2) yes
S2 C3 . 1.726(3) yes
S2 C1 . 1.758(3) yes
S3 C5 . 1.753(3) yes
S3 C4 . 1.760(3) yes
S4 C6 . 1.749(3) yes
S4 C4 . 1.761(3) yes
S5 C7 . 1.680(3) yes
N C7 . 1.321(3) yes
N C8 . 1.450(4) yes
C1 C4 . 1.348(3) yes
C2 C3 . 1.343(3) yes
C2 C7 . 1.467(3) yes
C5 C6 . 1.317(5) yes

loop_
_geom_torsion_atom_site_label_1
_geom_torsion_atom_site_label_2
_geom_torsion_atom_site_label_3
_geom_torsion_atom_site_label_4
_geom_torsion
C3 C2 C7 N 18.7(4)
C2 C7 N C8 -173.3(3)

loop_
_cod_related_entry_id
_cod_related_entry_database
_cod_related_entry_code
1 ChemSpider 21139221
